data_7233481
loop_
_publ_author_name
'Ping Wang'
'Fei-Fei Wang'
'Yi Chen'
'Qiang Niu'
'Lei Lu'
'Hong-Ming Wang'
'Xi-Cun Gao'
'Bin Wei'
'Hong-Wei Wu'
'Xin Cai'
'De-Chun Zou'

_publ_section_title
;
 Synthesis of all-deuterated tris(2-phenylpyridine)iridium for highly
 stable electrophosphorescence: the "deuterium effect"
;
_journal_name_full 'Journal of Materials Chemistry C'
_journal_page_first 4821
_journal_page_last 4825
_journal_paper_doi 10.1039/C3TC30547C
_journal_volume 1
_journal_year 2013
_chemical_formula_sum 'C33 H24 Ir N3'
_chemical_formula_weight 654.78
_space_group_IT_number 81
_space_group_name_Hall 'P -4'
_space_group_name_H-M_alt 'P -4'
_symmetry_cell_setting tetragonal
_symmetry_space_group_name_H-M 'P -4'
_atom_sites_solution_hydrogens geom
_atom_sites_solution_primary direct
_atom_sites_solution_secondary difmap
_cell_angle_alpha 90.00
_cell_angle_beta 90.00
_cell_angle_gamma 90.00
_cell_formula_units_Z 8
_cell_length_a 23.504(3)
_cell_length_b 23.504(3)
_cell_length_c 9.1114(13)
_cell_measurement_temperature 296(2)
_cell_volume 5033.5(12)
_computing_structure_refinement 'SHELXL-97 (Sheldrick, 1997)'
_computing_structure_solution 'SHELXS-97 (Sheldrick, 1990)'
_diffrn_ambient_temperature 296(2)
_diffrn_measured_fraction_theta_full 0.999
_diffrn_measured_fraction_theta_max 0.999
_diffrn_radiation_monochromator graphite
_diffrn_radiation_source 'fine-focus sealed tube'
_diffrn_radiation_type MoK\a
_diffrn_radiation_wavelength 0.71073
_diffrn_reflns_av_R_equivalents 0.0409
_diffrn_reflns_av_sigmaI/netI 0.0273
_diffrn_reflns_limit_h_max 27
_diffrn_reflns_limit_h_min -28
_diffrn_reflns_limit_k_max 28
_diffrn_reflns_limit_k_min -28
_diffrn_reflns_limit_l_max 10
_diffrn_reflns_limit_l_min -11
_diffrn_reflns_number 38998
_diffrn_reflns_theta_full 25.50
_diffrn_reflns_theta_max 25.50
_diffrn_reflns_theta_min 2.40
_exptl_absorpt_coefficient_mu 45.419
_exptl_crystal_density_diffrn 4.990
_exptl_crystal_density_method 'not measured'
_exptl_crystal_F_000 6279
_refine_diff_density_max 0.980
_refine_diff_density_min -0.723
_refine_diff_density_rms 0.077
_refine_ls_abs_structure_details 'Flack H D (1983), Acta Cryst. A39, 876-881'
_refine_ls_abs_structure_Flack 0.00
_refine_ls_extinction_coef 0.00018(4)
_refine_ls_extinction_expression Fc^*^=kFc[1+0.001xFc^2^\l^3^/sin(2\q)]^-1/4^
_refine_ls_extinction_method SHELXL
_refine_ls_goodness_of_fit_ref 1.136
_refine_ls_hydrogen_treatment mixed
_refine_ls_matrix_type full
_refine_ls_number_parameters 658
_refine_ls_number_reflns 9354
_refine_ls_number_restraints 0
_refine_ls_restrained_S_all 1.136
_refine_ls_R_factor_all 0.0251
_refine_ls_R_factor_gt 0.0226
_refine_ls_shift/su_max 0.273
_refine_ls_shift/su_mean 0.040
_refine_ls_structure_factor_coef Fsqd
_refine_ls_weighting_details 'calc w=1/[\s^2^(Fo^2^)+(0.0202P)^2^+4.0353P] where P=(Fo^2^+2Fc^2^)/3'
_refine_ls_weighting_scheme calc
_refine_ls_wR_factor_gt 0.0522
_refine_ls_wR_factor_ref 0.0531
_reflns_number_gt 8849
_reflns_number_total 9354
_reflns_threshold_expression >2sigma(I)
_cod_data_source_file J-Mater-Chem-C-2013-1-4821.cif
_cod_data_source_block a
_cod_original_cell_volume 5033.3(12)
_cod_original_sg_symbol_H-M P-4
_cod_database_code 7233481

loop_
_symmetry_equiv_pos_as_xyz
'x, y, z'
'-x, -y, z'
'y, -x, -z'
'-y, x, -z'

loop_
_atom_site_label
_atom_site_type_symbol
_atom_site_fract_x
_atom_site_fract_y
_atom_site_fract_z
_atom_site_U_iso_or_equiv
_atom_site_adp_type
_atom_site_occupancy
_atom_site_symmetry_multiplicity
_atom_site_calc_flag
_atom_site_refinement_flags
_atom_site_disorder_assembly
_atom_site_disorder_group
Ir1 Ir 0.971661(7) 0.245917(6) 0.37556(3) 0.02762(5) Uani 1 1 d . . .
Ir2 Ir 0.471652(7) 0.254073(6) 0.12446(3) 0.02759(5) Uani 1 1 d . . .
C5 C 0.8492(2) 0.2166(2) 0.3480(6) 0.0353(12) Uani 1 1 d . . .
C6 C 0.8665(2) 0.2406(2) 0.2076(6) 0.0351(12) Uani 1 1 d . . .
C11 C 0.9229(2) 0.2590(2) 0.1965(6) 0.0310(11) Uani 1 1 d . . .
C49 C 0.3491(2) 0.2835(2) 0.1515(6) 0.0373(13) Uani 1 1 d . . .
C50 C 0.3664(2) 0.2592(2) 0.2934(6) 0.0350(12) Uani 1 1 d . . .
C55 C 0.4226(2) 0.2409(2) 0.3057(6) 0.0327(11) Uani 1 1 d . . .
C48 C 0.2950(2) 0.3037(2) 0.1124(9) 0.0450(13) Uani 1 1 d . . .
H48A H 0.2657 0.3019 0.1808 0.054 Uiso 1 1 calc R . .
C4 C 0.7949(2) 0.1967(2) 0.3850(9) 0.0457(13) Uani 1 1 d . . .
H4A H 0.7658 0.1984 0.3161 0.055 Uiso 1 1 calc R . .
N5 N 0.39197(17) 0.28692(17) 0.0509(5) 0.0328(9) Uani 1 1 d . . .
N1 N 0.89195(17) 0.21307(16) 0.4485(5) 0.0310(9) Uani 1 1 d . . .
C46 C 0.3277(2) 0.3277(2) -0.1223(10) 0.0517(13) Uani 1 1 d . . .
H46 H 0.3213 0.3421 -0.2160 0.062 Uiso 1 1 calc R . .
C51 C 0.3291(3) 0.2559(3) 0.4129(7) 0.0527(18) Uani 1 1 d . . .
H51A H 0.2916 0.2679 0.4026 0.063 Uiso 1 1 calc R . .
C54 C 0.4399(3) 0.2192(3) 0.4394(6) 0.0442(14) Uani 1 1 d . . .
H54A H 0.4770 0.2061 0.4503 0.053 Uiso 1 1 calc R . .
C45 C 0.3810(2) 0.3080(2) -0.0815(6) 0.0390(13) Uani 1 1 d . . .
H45A H 0.4104 0.3096 -0.1497 0.047 Uiso 1 1 calc R . .
C2 C 0.8278(2) 0.1722(2) 0.6204(9) 0.0502(13) Uani 1 1 d . . .
H2A H 0.8217 0.1575 0.7138 0.060 Uiso 1 1 calc R . .
C7 C 0.8289(2) 0.2442(3) 0.0868(7) 0.0501(17) Uani 1 1 d . . .
H7A H 0.7914 0.2322 0.0968 0.060 Uiso 1 1 calc R . .
C1 C 0.8808(2) 0.1919(2) 0.5802(6) 0.0421(13) Uani 1 1 d . . .
H1A H 0.9101 0.1902 0.6487 0.051 Uiso 1 1 calc R . .
C52 C 0.3474(3) 0.2352(3) 0.5440(7) 0.0611(18) Uani 1 1 d . . .
H52A H 0.3226 0.2335 0.6235 0.073 Uiso 1 1 calc R . .
C47 C 0.2844(3) 0.3253(2) -0.0203(8) 0.0505(15) Uani 1 1 d . . .
H47A H 0.2482 0.3386 -0.0437 0.061 Uiso 1 1 calc R . .
N6 N 0.51761(18) 0.28401(18) -0.0631(4) 0.0311(10) Uani 1 1 d . . .
C64 C 0.5125(2) 0.4085(2) 0.3690(9) 0.0501(13) Uani 1 1 d . . .
H64A H 0.5078 0.4230 0.4632 0.060 Uiso 1 1 calc R . .
C61 C 0.52689(19) 0.3644(2) 0.0914(5) 0.0316(12) Uani 1 1 d . . .
C65 C 0.4899(2) 0.3560(2) 0.3351(5) 0.0375(12) Uani 1 1 d . . .
H65A H 0.4697 0.3364 0.4065 0.045 Uiso 1 1 calc R . .
C66 C 0.4967(2) 0.3313(2) 0.1949(6) 0.0298(10) Uani 1 1 d . . .
C60 C 0.5371(2) 0.3382(2) -0.0509(6) 0.0314(11) Uani 1 1 d . . .
N4 N 0.45941(18) 0.17210(18) 0.0326(5) 0.0344(10) Uani 1 1 d . . .
C38 C 0.5036(2) 0.1350(2) 0.0520(7) 0.0413(13) Uani 1 1 d . . .
C43 C 0.5814(2) 0.2328(2) 0.3027(6) 0.0379(12) Uani 1 1 d . . .
H43A H 0.5783 0.2695 0.3395 0.046 Uiso 1 1 calc R . .
C44 C 0.5410(2) 0.2135(2) 0.2039(5) 0.0298(10) Uani 1 1 d . . .
C39 C 0.5480(2) 0.1566(2) 0.1518(6) 0.0412(13) Uani 1 1 d . . .
C34 C 0.4168(2) 0.1560(2) -0.0560(6) 0.0431(13) Uani 1 1 d . . .
H34A H 0.3863 0.1808 -0.0678 0.052 Uiso 1 1 calc R . .
C62 C 0.5485(2) 0.4176(2) 0.1254(9) 0.0467(12) Uani 1 1 d . . .
H62A H 0.5676 0.4385 0.0539 0.056 Uiso 1 1 calc R . .
C63 C 0.5420(3) 0.4400(2) 0.2655(8) 0.0552(16) Uani 1 1 d . . .
H63A H 0.5571 0.4754 0.2893 0.066 Uiso 1 1 calc R . .
C59 C 0.5645(2) 0.3635(3) -0.1697(6) 0.0432(14) Uani 1 1 d . . .
H59A H 0.5770 0.4009 -0.1620 0.052 Uiso 1 1 calc R . .
C58 C 0.5735(3) 0.3342(3) -0.2977(7) 0.0568(18) Uani 1 1 d . . .
H58A H 0.5921 0.3514 -0.3761 0.068 Uiso 1 1 calc R . .
C57 C 0.5542(3) 0.2788(3) -0.3081(7) 0.0560(17) Uani 1 1 d . . .
H57 H 0.5597 0.2577 -0.3932 0.067 Uiso 1 1 calc R . .
C35 C 0.4152(3) 0.1052(2) -0.1303(10) 0.0555(14) Uani 1 1 d . . .
H35 H 0.3850 0.0957 -0.1916 0.067 Uiso 1 1 calc R . .
C37 C 0.5045(3) 0.0835(3) -0.0196(8) 0.0623(18) Uani 1 1 d . . .
H37A H 0.5350 0.0588 -0.0064 0.075 Uiso 1 1 calc R . .
C42 C 0.6262(2) 0.1992(3) 0.3479(7) 0.0497(15) Uani 1 1 d . . .
H42A H 0.6522 0.2138 0.4150 0.060 Uiso 1 1 calc R . .
C40 C 0.5939(3) 0.1234(3) 0.1972(8) 0.0611(18) Uani 1 1 d . . .
H40A H 0.5983 0.0867 0.1609 0.073 Uiso 1 1 calc R . .
C41 C 0.6333(3) 0.1452(3) 0.2969(8) 0.0654(19) Uani 1 1 d . . .
H41A H 0.6639 0.1233 0.3281 0.079 Uiso 1 1 calc R . .
C3 C 0.7843(3) 0.1748(2) 0.5210(8) 0.0513(15) Uani 1 1 d . . .
H3A H 0.7482 0.1619 0.5456 0.062 Uiso 1 1 calc R . .
C10 C 0.9397(3) 0.2806(3) 0.0604(6) 0.0452(14) Uani 1 1 d . . .
H10A H 0.9769 0.2935 0.0489 0.054 Uiso 1 1 calc R . .
C8 C 0.8474(3) 0.2651(3) -0.0442(7) 0.0626(19) Uani 1 1 d . . .
H8A H 0.8227 0.2671 -0.1236 0.075 Uiso 1 1 calc R . .
C9 C 0.9026(3) 0.2834(3) -0.0589(7) 0.0597(18) Uani 1 1 d . . .
H9A H 0.9152 0.2977 -0.1484 0.072 Uiso 1 1 calc R . .
C23 C 1.0266(2) 0.2444(3) 0.6886(6) 0.0445(14) Uani 1 1 d . . .
H23A H 1.0137 0.2817 0.6959 0.053 Uiso 1 1 calc R . .
N3 N 1.01769(18) 0.21633(18) 0.5630(4) 0.0310(10) Uani 1 1 d . . .
C56 C 0.5265(2) 0.2559(3) -0.1874(6) 0.0435(14) Uani 1 1 d . . .
H56A H 0.5133 0.2186 -0.1939 0.052 Uiso 1 1 calc R . .
C31 C 1.0122(2) 0.0913(2) 0.1318(9) 0.0489(13) Uani 1 1 d . . .
H31A H 1.0075 0.0767 0.0377 0.059 Uiso 1 1 calc R . .
C32 C 0.9897(2) 0.1439(2) 0.1657(6) 0.0414(14) Uani 1 1 d . . .
H32A H 0.9694 0.1636 0.0945 0.050 Uiso 1 1 calc R . .
C28 C 1.02678(19) 0.1357(2) 0.4083(6) 0.0322(13) Uani 1 1 d . . .
C27 C 1.03708(19) 0.1616(2) 0.5511(6) 0.0316(11) Uani 1 1 d . . .
C33 C 0.99670(19) 0.1684(2) 0.3057(5) 0.0292(10) Uani 1 1 d . . .
C26 C 1.0645(2) 0.1367(3) 0.6696(6) 0.0438(14) Uani 1 1 d . . .
H26A H 1.0771 0.0993 0.6617 0.053 Uiso 1 1 calc R . .
C24 C 1.0541(3) 0.2209(3) 0.8077(7) 0.0558(16) Uani 1 1 d . . .
H24A H 1.0594 0.2418 0.8932 0.067 Uiso 1 1 calc R . .
N2 N 0.95946(18) 0.32786(17) 0.4676(5) 0.0342(9) Uani 1 1 d . . .
C17 C 1.0480(2) 0.3435(2) 0.3480(6) 0.0395(13) Uani 1 1 d . . .
C12 C 0.9162(2) 0.3436(2) 0.5551(6) 0.0417(13) Uani 1 1 d . . .
H12A H 0.8854 0.3190 0.5642 0.050 Uiso 1 1 calc R . .
C21 C 1.0813(2) 0.2672(2) 0.1973(6) 0.0374(12) Uani 1 1 d . . .
H21A H 1.0783 0.2303 0.1613 0.045 Uiso 1 1 calc R . .
C22 C 1.0404(2) 0.2865(2) 0.2965(5) 0.0305(10) Uani 1 1 d . . .
C16 C 1.0039(3) 0.3649(2) 0.4479(7) 0.0422(13) Uani 1 1 d . . .
C13 C 0.9151(2) 0.3946(2) 0.6330(9) 0.0530(14) Uani 1 1 d . . .
H13A H 0.8849 0.4038 0.6945 0.064 Uiso 1 1 calc R . .
C20 C 1.1264(2) 0.3011(3) 0.1501(7) 0.0519(16) Uani 1 1 d . . .
H20A H 1.1521 0.2868 0.0818 0.062 Uiso 1 1 calc R . .
C14 C 0.9604(3) 0.4309(3) 0.6152(12) 0.075(2) Uani 1 1 d . . .
H14A H 0.9615 0.4650 0.6667 0.090 Uiso 1 1 calc R . .
C15 C 1.0049(3) 0.4169(3) 0.5204(8) 0.0625(18) Uani 1 1 d . . .
H15A H 1.0349 0.4421 0.5059 0.075 Uiso 1 1 calc R . .
C19 C 1.1329(3) 0.3549(3) 0.2032(8) 0.0628(18) Uani 1 1 d . . .
H19A H 1.1636 0.3769 0.1731 0.075 Uiso 1 1 calc R . .
C29 C 1.0488(2) 0.0822(2) 0.3744(9) 0.0480(12) Uani 1 1 d . . .
H29A H 1.0683 0.0616 0.4454 0.058 Uiso 1 1 calc R . .
C30 C 1.0416(3) 0.0599(3) 0.2357(8) 0.0551(16) Uani 1 1 d . . .
H30A H 1.0562 0.0242 0.2122 0.066 Uiso 1 1 calc R . .
C25 C 1.0734(3) 0.1656(3) 0.7978(7) 0.0574(18) Uani 1 1 d . . .
H25A H 1.0920 0.1484 0.8763 0.069 Uiso 1 1 calc R . .
C53 C 0.4024(3) 0.2167(3) 0.5588(7) 0.0613(19) Uani 1 1 d . . .
H53A H 0.4149 0.2025 0.6484 0.074 Uiso 1 1 calc R . .
C36 C 0.4609(3) 0.0688(3) -0.1094(10) 0.0659(17) Uiso 1 1 d . . .
H36A H 0.4617 0.0339 -0.1575 0.079 Uiso 1 1 calc R . .
C18 C 1.0942(3) 0.3766(3) 0.3015(8) 0.0575(16) Uiso 1 1 d . . .
H18A H 1.0986 0.4134 0.3373 0.069 Uiso 1 1 calc R . .

loop_
_atom_site_aniso_label
_atom_site_aniso_U_11
_atom_site_aniso_U_22
_atom_site_aniso_U_33
_atom_site_aniso_U_23
_atom_site_aniso_U_13
_atom_site_aniso_U_12
Ir1 0.02913(9) 0.02919(9) 0.02455(10) 0.00238(9) -0.00112(10) 0.00063(6)
Ir2 0.02918(9) 0.02914(9) 0.02445(10) 0.00230(9) 0.00116(10) -0.00050(6)
C5 0.033(2) 0.034(2) 0.039(4) -0.007(2) -0.006(2) 0.002(2)
C6 0.035(3) 0.035(3) 0.035(3) -0.005(2) -0.007(2) 0.009(2)
C11 0.034(3) 0.022(2) 0.037(3) 0.002(2) -0.002(2) 0.010(2)
C49 0.036(3) 0.036(2) 0.040(4) -0.006(2) 0.006(2) -0.004(2)
C50 0.038(3) 0.034(3) 0.033(3) -0.002(2) 0.010(2) -0.012(2)
C55 0.031(3) 0.027(2) 0.041(3) 0.003(2) 0.001(2) -0.007(2)
C48 0.030(2) 0.051(3) 0.054(4) -0.013(3) 0.005(3) 0.000(2)
C4 0.035(2) 0.048(3) 0.055(4) -0.004(3) -0.008(3) 0.004(2)
N5 0.034(2) 0.030(2) 0.035(2) -0.0015(18) -0.0017(18) 0.0025(18)
N1 0.031(2) 0.027(2) 0.035(2) -0.0012(18) 0.0040(18) -0.0027(17)
C46 0.054(3) 0.049(3) 0.051(3) 0.003(4) -0.017(4) 0.007(2)
C51 0.040(3) 0.064(4) 0.055(5) -0.010(3) 0.015(3) -0.012(3)
C54 0.049(3) 0.055(4) 0.029(3) 0.007(3) 0.004(2) -0.013(3)
C45 0.044(3) 0.043(3) 0.031(3) 0.004(2) -0.001(2) 0.010(2)
C2 0.054(3) 0.050(3) 0.047(3) -0.001(4) 0.013(4) -0.006(2)
C7 0.041(3) 0.057(3) 0.052(5) -0.010(3) -0.012(3) 0.008(3)
C1 0.046(3) 0.043(3) 0.038(3) 0.004(2) 0.001(2) -0.003(2)
C52 0.058(4) 0.084(5) 0.041(4) 0.005(3) 0.019(3) -0.022(4)
C47 0.041(3) 0.044(3) 0.066(4) -0.001(3) -0.014(3) 0.003(3)
N6 0.031(2) 0.036(2) 0.026(2) 0.0013(18) 0.0030(17) 0.0023(19)
C64 0.057(3) 0.045(3) 0.048(3) -0.015(3) 0.005(4) 0.003(2)
C61 0.027(2) 0.033(2) 0.035(4) 0.004(2) -0.0009(19) 0.0052(19)
C65 0.045(3) 0.036(3) 0.031(3) -0.005(2) 0.008(2) -0.002(2)
C66 0.029(2) 0.029(2) 0.031(3) 0.004(2) -0.004(2) 0.006(2)
C60 0.022(2) 0.038(3) 0.034(3) 0.006(2) -0.002(2) 0.002(2)
N4 0.040(2) 0.034(2) 0.030(2) 0.0005(18) 0.0013(19) -0.0045(19)
C38 0.050(3) 0.031(3) 0.042(3) 0.001(2) 0.000(3) 0.003(2)
C43 0.034(3) 0.049(3) 0.031(3) 0.004(2) 0.000(2) -0.003(2)
C44 0.030(2) 0.034(3) 0.025(3) 0.002(2) 0.002(2) -0.002(2)
C39 0.049(3) 0.038(3) 0.037(4) 0.005(2) 0.000(3) 0.004(2)
C34 0.045(3) 0.046(3) 0.038(3) 0.007(2) -0.001(2) -0.011(3)
C62 0.050(3) 0.037(3) 0.053(3) 0.009(3) 0.003(4) -0.001(2)
C63 0.061(4) 0.034(3) 0.070(5) -0.010(3) 0.001(3) -0.008(3)
C59 0.042(3) 0.053(3) 0.035(3) 0.016(2) 0.002(2) 0.001(3)
C58 0.043(3) 0.086(5) 0.042(4) 0.027(3) 0.001(3) -0.009(3)
C57 0.058(4) 0.083(5) 0.027(3) -0.002(3) 0.005(3) -0.002(3)
C35 0.064(4) 0.047(3) 0.056(4) -0.006(4) 0.005(4) -0.015(3)
C37 0.072(4) 0.043(3) 0.072(5) -0.007(3) -0.016(4) 0.013(3)
C42 0.044(3) 0.066(4) 0.039(4) 0.005(3) -0.012(3) 0.004(3)
C40 0.072(4) 0.047(4) 0.064(4) 0.001(3) -0.020(3) 0.020(3)
C41 0.055(4) 0.065(4) 0.076(5) 0.004(4) -0.017(3) 0.025(3)
C3 0.038(3) 0.044(3) 0.072(5) -0.007(3) 0.011(3) -0.007(3)
C10 0.051(3) 0.052(4) 0.033(3) 0.005(3) -0.004(3) 0.013(3)
C8 0.063(4) 0.090(5) 0.035(4) -0.005(3) -0.022(3) 0.027(4)
C9 0.065(4) 0.087(5) 0.027(3) 0.010(3) -0.005(3) 0.030(4)
C23 0.042(3) 0.054(4) 0.037(3) 0.003(3) 0.004(3) 0.012(3)
N3 0.031(2) 0.038(2) 0.025(2) 0.0007(18) -0.0033(17) -0.0023(19)
C56 0.045(3) 0.055(4) 0.031(3) 0.003(3) -0.002(2) -0.010(3)
C31 0.059(3) 0.041(3) 0.046(3) -0.015(3) -0.004(4) -0.003(2)
C32 0.046(3) 0.037(3) 0.041(4) -0.001(2) -0.007(2) 0.000(2)
C28 0.027(2) 0.030(2) 0.039(4) 0.008(2) 0.002(2) -0.0045(19)
C27 0.020(2) 0.041(3) 0.034(3) 0.006(2) 0.001(2) -0.002(2)
C33 0.028(2) 0.030(2) 0.029(3) -0.003(2) 0.006(2) -0.004(2)
C26 0.039(3) 0.053(3) 0.039(4) 0.017(2) 0.000(2) 0.000(3)
C24 0.058(4) 0.084(5) 0.026(3) -0.002(3) -0.003(3) 0.001(3)
N2 0.038(2) 0.031(2) 0.034(2) 0.0029(18) -0.0013(19) 0.0079(19)
C17 0.043(3) 0.032(2) 0.043(4) 0.003(2) 0.001(2) -0.005(2)
C12 0.043(3) 0.042(3) 0.040(3) 0.004(2) 0.001(2) 0.011(2)
C21 0.039(3) 0.048(3) 0.025(3) 0.003(2) -0.001(2) 0.003(2)
C22 0.032(2) 0.034(3) 0.026(3) 0.002(2) 0.002(2) 0.001(2)
C16 0.055(3) 0.029(3) 0.043(3) -0.001(2) 0.001(3) 0.000(2)
C13 0.057(3) 0.048(3) 0.054(4) -0.012(4) 0.002(4) 0.010(3)
C20 0.043(3) 0.068(4) 0.044(4) 0.008(3) 0.013(3) -0.005(3)
C14 0.090(5) 0.044(3) 0.093(6) -0.025(4) 0.025(6) 0.004(3)
C15 0.078(5) 0.043(3) 0.067(5) -0.004(3) 0.010(4) -0.013(3)
C19 0.051(4) 0.069(4) 0.069(5) 0.001(4) 0.015(3) -0.022(3)
C29 0.050(3) 0.038(3) 0.056(3) 0.007(4) -0.008(4) 0.000(2)
C30 0.065(4) 0.036(3) 0.064(4) -0.007(3) -0.002(3) 0.007(3)
C25 0.045(3) 0.088(5) 0.039(4) 0.022(3) -0.005(3) 0.008(3)
C53 0.070(4) 0.088(5) 0.027(3) 0.006(3) 0.003(3) -0.026(4)

loop_
_atom_type_symbol
_atom_type_description
_atom_type_scat_dispersion_real
_atom_type_scat_dispersion_imag
_atom_type_scat_source
C C 0.0033 0.0016 'International Tables Vol C Tables 4.2.6.8 and 6.1.1.4'
H H 0.0000 0.0000 'International Tables Vol C Tables 4.2.6.8 and 6.1.1.4'
N N 0.0061 0.0033 'International Tables Vol C Tables 4.2.6.8 and 6.1.1.4'
Ir Ir -1.4442 7.9887 'International Tables Vol C Tables 4.2.6.8 and 6.1.1.4'

loop_
_geom_angle_atom_site_label_1
_geom_angle_atom_site_label_2
_geom_angle_atom_site_label_3
_geom_angle
_geom_angle_site_symmetry_1
_geom_angle_site_symmetry_3
C22 Ir1 C11 95.4(2) . .
C22 Ir1 C33 94.67(19) . .
C11 Ir1 C33 92.8(2) . .
C22 Ir1 N2 79.58(18) . .
C11 Ir1 N2 96.00(18) . .
C33 Ir1 N2 169.91(18) . .
C22 Ir1 N1 171.80(17) . .
C11 Ir1 N1 78.96(19) . .
C33 Ir1 N1 91.58(17) . .
N2 Ir1 N1 94.98(16) . .
C22 Ir1 N3 91.94(18) . .
C11 Ir1 N3 169.46(18) . .
C33 Ir1 N3 79.08(19) . .
N2 Ir1 N3 92.75(16) . .
N1 Ir1 N3 94.46(16) . .
C66 Ir2 C44 94.36(19) . .
C66 Ir2 C55 92.5(2) . .
C44 Ir2 C55 95.4(2) . .
C66 Ir2 N4 170.02(18) . .
C44 Ir2 N4 79.73(18) . .
C55 Ir2 N4 96.05(18) . .
C66 Ir2 N5 91.74(17) . .
C44 Ir2 N5 172.05(17) . .
C55 Ir2 N5 79.21(19) . .
N4 Ir2 N5 94.92(16) . .
C66 Ir2 N6 79.09(18) . .
C44 Ir2 N6 91.96(17) . .
C55 Ir2 N6 169.21(18) . .
N4 Ir2 N6 92.99(16) . .
N5 Ir2 N6 94.19(16) . .
N1 C5 C4 119.4(5) . .
N1 C5 C6 114.1(4) . .
C4 C5 C6 126.5(5) . .
C11 C6 C7 121.2(5) . .
C11 C6 C5 116.6(4) . .
C7 C6 C5 122.2(5) . .
C6 C11 C10 116.4(5) . .
C6 C11 Ir1 115.6(4) . .
C10 C11 Ir1 127.8(4) . .
N5 C49 C48 118.6(6) . .
N5 C49 C50 114.1(4) . .
C48 C49 C50 127.2(5) . .
C55 C50 C51 120.9(5) . .
C55 C50 C49 116.9(4) . .
C51 C50 C49 122.1(5) . .
C54 C55 C50 117.6(5) . .
C54 C55 Ir2 127.1(4) . .
C50 C55 Ir2 115.1(4) . .
C47 C48 C49 121.8(6) . .
C3 C4 C5 120.7(6) . .
C45 N5 C49 119.2(4) . .
C45 N5 Ir2 126.2(4) . .
C49 N5 Ir2 114.6(3) . .
C1 N1 C5 119.0(4) . .
C1 N1 Ir1 126.3(4) . .
C5 N1 Ir1 114.6(3) . .
C47 C46 C45 118.1(7) . .
C52 C51 C50 120.3(6) . .
C55 C54 C53 120.9(6) . .
N5 C45 C46 122.9(6) . .
C3 C2 C1 119.0(7) . .
C8 C7 C6 120.2(6) . .
N1 C1 C2 123.1(6) . .
C51 C52 C53 119.8(6) . .
C48 C47 C46 119.3(6) . .
C56 N6 C60 118.9(5) . .
C56 N6 Ir2 126.6(4) . .
C60 N6 Ir2 114.4(3) . .
C65 C64 C63 121.2(7) . .
C62 C61 C66 122.2(5) . .
C62 C61 C60 121.3(5) . .
C66 C61 C60 116.3(4) . .
C64 C65 C66 121.9(5) . .
C65 C66 C61 115.6(4) . .
C65 C66 Ir2 128.9(4) . .
C61 C66 Ir2 115.5(4) . .
N6 C60 C59 119.5(5) . .
N6 C60 C61 114.4(4) . .
C59 C60 C61 126.0(5) . .
C34 N4 C38 117.7(5) . .
C34 N4 Ir2 126.6(4) . .
C38 N4 Ir2 115.2(3) . .
N4 C38 C37 120.9(6) . .
N4 C38 C39 113.4(5) . .
C37 C38 C39 125.7(5) . .
C44 C43 C42 122.0(5) . .
C43 C44 C39 116.3(5) . .
C43 C44 Ir2 129.1(4) . .
C39 C44 Ir2 114.6(4) . .
C40 C39 C44 121.0(5) . .
C40 C39 C38 122.5(5) . .
C44 C39 C38 116.5(4) . .
N4 C34 C35 124.3(6) . .
C61 C62 C63 120.4(6) . .
C64 C63 C62 118.6(5) . .
C58 C59 C60 121.2(6) . .
C59 C58 C57 118.8(5) . .
C58 C57 C56 117.8(6) . .
C34 C35 C36 116.6(7) . .
C36 C37 C38 119.9(6) . .
C41 C42 C43 121.7(6) . .
C41 C40 C39 120.1(6) . .
C42 C41 C40 118.9(6) . .
C2 C3 C4 118.8(6) . .
C9 C10 C11 122.1(6) . .
C7 C8 C9 120.1(6) . .
C8 C9 C10 120.0(6) . .
N3 C23 C24 123.3(6) . .
C23 N3 C27 118.7(4) . .
C23 N3 Ir1 127.0(4) . .
C27 N3 Ir1 114.3(3) . .
N6 C56 C57 123.8(6) . .
C32 C31 C30 121.1(6) . .
C31 C32 C33 121.6(6) . .
C29 C28 C33 122.2(5) . .
C29 C28 C27 120.9(5) . .
C33 C28 C27 116.8(4) . .
N3 C27 C26 119.3(5) . .
N3 C27 C28 114.1(4) . .
C26 C27 C28 126.6(5) . .
C28 C33 C32 116.0(4) . .
C28 C33 Ir1 115.6(4) . .
C32 C33 Ir1 128.4(4) . .
C27 C26 C25 121.8(6) . .
C23 C24 C25 118.7(6) . .
C12 N2 C16 118.7(5) . .
C12 N2 Ir1 125.9(4) . .
C16 N2 Ir1 114.9(3) . .
C18 C17 C22 121.1(5) . .
C18 C17 C16 123.0(5) . .
C22 C17 C16 115.9(4) . .
N2 C12 C13 123.6(6) . .
C22 C21 C20 122.5(5) . .
C21 C22 C17 115.6(5) . .
C21 C22 Ir1 129.1(4) . .
C17 C22 Ir1 115.3(4) . .
N2 C16 C15 120.6(6) . .
N2 C16 C17 113.7(4) . .
C15 C16 C17 125.6(6) . .
C14 C13 C12 117.3(6) . .
C19 C20 C21 120.4(6) . .
C13 C14 C15 120.6(6) . .
C16 C15 C14 119.2(6) . .
C20 C19 C18 120.0(6) . .
C30 C29 C28 120.1(6) . .
C29 C30 C31 118.9(6) . .
C24 C25 C26 118.3(6) . .
C52 C53 C54 120.3(6) . .
C37 C36 C35 120.7(7) . .
C19 C18 C17 120.3(6) . .

loop_
_geom_bond_atom_site_label_1
_geom_bond_atom_site_label_2
_geom_bond_distance
_geom_bond_site_symmetry_2
Ir1 C22 2.011(5) .
Ir1 C11 2.017(5) .
Ir1 C33 2.018(5) .
Ir1 N2 2.120(4) .
Ir1 N1 2.133(4) .
Ir1 N3 2.138(4) .
Ir2 C66 2.012(5) .
Ir2 C44 2.022(5) .
Ir2 C55 2.038(5) .
Ir2 N4 2.120(4) .
Ir2 N5 2.134(4) .
Ir2 N6 2.140(4) .
C5 N1 1.362(6) .
C5 C4 1.400(7) .
C5 C6 1.456(8) .
C6 C11 1.399(7) .
C6 C7 1.414(7) .
C11 C10 1.397(7) .
C49 N5 1.364(6) .
C49 C48 1.404(7) .
C49 C50 1.472(8) .
C50 C55 1.392(7) .
C50 C51 1.400(7) .
C55 C54 1.382(7) .
C48 C47 1.334(10) .
C4 C3 1.365(10) .
N5 C45 1.329(6) .
N1 C1 1.326(7) .
C46 C47 1.379(10) .
C46 C45 1.387(7) .
C51 C52 1.359(9) .
C54 C53 1.402(8) .
C2 C3 1.366(9) .
C2 C1 1.377(8) .
C7 C8 1.362(9) .
C52 C53 1.369(10) .
N6 C56 1.328(7) .
N6 C60 1.358(7) .
C64 C65 1.376(7) .
C64 C63 1.386(9) .
C61 C62 1.386(7) .
C61 C66 1.414(7) .
C61 C60 1.456(7) .
C65 C66 1.413(7) .
C60 C59 1.393(7) .
N4 C34 1.342(7) .
N4 C38 1.368(7) .
C38 C37 1.375(8) .
C38 C39 1.475(8) .
C43 C44 1.386(7) .
C43 C42 1.378(8) .
C44 C39 1.428(7) .
C39 C40 1.394(8) .
C34 C35 1.372(8) .
C62 C63 1.389(10) .
C59 C58 1.370(9) .
C58 C57 1.382(10) .
C57 C56 1.389(8) .
C35 C36 1.388(9) .
C37 C36 1.357(10) .
C42 C41 1.361(9) .
C40 C41 1.395(10) .
C10 C9 1.397(8) .
C8 C9 1.372(10) .
C23 N3 1.338(7) .
C23 C24 1.378(9) .
N3 C27 1.368(7) .
C31 C32 1.378(7) .
C31 C30 1.386(9) .
C32 C33 1.409(7) .
C28 C29 1.395(7) .
C28 C33 1.401(7) .
C28 C27 1.456(7) .
C27 C26 1.387(7) .
C26 C25 1.367(9) .
C24 C25 1.379(10) .
N2 C12 1.344(7) .
N2 C16 1.371(7) .
C17 C18 1.400(8) .
C17 C22 1.430(7) .
C17 C16 1.468(8) .
C12 C13 1.395(8) .
C21 C22 1.394(7) .
C21 C20 1.393(8) .
C16 C15 1.390(8) .
C13 C14 1.374(9) .
C20 C19 1.363(9) .
C14 C15 1.396(10) .
C19 C18 1.376(9) .
C29 C30 1.379(10) .
